data_7204833
loop_
_publ_author_name
'Clarke, Rachael'
'Latham, Kay'
'Rix, Colin'
'Hobday, Malcolm'
'White, Jonathan'

_publ_section_title
;
 Supramolecular bidentate amine derivatives of copper(ii)
 organophosphonates
;
_journal_issue 10
_journal_name_full CrystEngComm
_journal_page_first 42
_journal_paper_doi 10.1039/b400064a
_journal_volume 6
_journal_year 2004
_chemical_formula_moiety 'C38 H34 Cu N4 O11.50 P2'
_chemical_formula_sum 'C38 H34 Cu N4 O11.5 P2'
_chemical_formula_weight 856.17
_chemical_name_common
;bis(phenanthroline)benzylphosphonic acid copper(ii)
benzylphosphonate
;
_chemical_name_systematic
;
bis(phenanthroline)benzylphosphonic acid
copper(II) benzylphosphonate
;
_space_group_IT_number 15
_symmetry_cell_setting monoclinic
_symmetry_space_group_name_Hall '-C 2yc'
_symmetry_space_group_name_H-M 'C 1 2/c 1'
_atom_sites_solution_hydrogens geom
_atom_sites_solution_primary direct
_atom_sites_solution_secondary difmap
_audit_creation_method SHELXL-97
_cell_angle_alpha 90.00
_cell_angle_beta 119.380(10)
_cell_angle_gamma 90.00
_cell_formula_units_Z 8
_cell_length_a 33.209(6)
_cell_length_b 10.097(2)
_cell_length_c 27.247(2)
_cell_measurement_temperature 293(2)
_cell_volume 7961(2)
_computing_cell_refinement 'CAD-4 Software 5.0 (Enraf-Nonius, 1989)'
_computing_data_collection 'CAD-4 Software 5.0 (Enraf-Nonius, 1989)'
_computing_data_reduction 'PROCESS_DATA (Gable et al., 1994)'
_computing_molecular_graphics 'ZORTEP (Zsolnai, 1994)'
_computing_structure_refinement 'SHELXL-97 (Sheldrick, 1997)'
_computing_structure_solution 'SHELXS-97 (Sheldrick, 1990)'
_diffrn_ambient_temperature 293(2)
_diffrn_measured_fraction_theta_full 0.958
_diffrn_measured_fraction_theta_max 0.958
_diffrn_measurement_device_type 'Enraf-Nonius CAD-4 diffractometer'
_diffrn_measurement_method \q2\q
_diffrn_radiation_monochromator graphite
_diffrn_radiation_source 'fine-focus sealed tube'
_diffrn_radiation_type CuK\a
_diffrn_radiation_wavelength 1.54180
_diffrn_reflns_av_R_equivalents 0.0270
_diffrn_reflns_av_sigmaI/netI 0.0533
_diffrn_reflns_limit_h_max 38
_diffrn_reflns_limit_h_min 0
_diffrn_reflns_limit_k_max 11
_diffrn_reflns_limit_k_min 0
_diffrn_reflns_limit_l_max 27
_diffrn_reflns_limit_l_min -32
_diffrn_reflns_number 6614
_diffrn_reflns_theta_full 65.11
_diffrn_reflns_theta_max 65.11
_diffrn_reflns_theta_min 3.05
_exptl_absorpt_coefficient_mu 2.096
_exptl_absorpt_correction_T_max 0.826
_exptl_absorpt_correction_T_min 0.735
_exptl_absorpt_correction_type analytical
_exptl_absorpt_process_details '(see. N.W. Alcock (1970). Cryst. Computing, p271)'
_exptl_crystal_colour blue
_exptl_crystal_density_diffrn 1.429
_exptl_crystal_density_method 'not measured'
_exptl_crystal_description blocky
_exptl_crystal_F_000 3528
_exptl_crystal_size_max 0.12
_exptl_crystal_size_mid 0.12
_exptl_crystal_size_min 0.2
_refine_diff_density_max 0.936
_refine_diff_density_min -0.487
_refine_diff_density_rms 0.090
_refine_ls_extinction_coef 0.0019(3)
_refine_ls_extinction_method none
_refine_ls_goodness_of_fit_ref 1.048
_refine_ls_hydrogen_treatment mixed
_refine_ls_matrix_type full
_refine_ls_number_parameters 524
_refine_ls_number_reflns 6503
_refine_ls_number_restraints 0
_refine_ls_restrained_S_all 1.048
_refine_ls_R_factor_all 0.0982
_refine_ls_R_factor_gt 0.0616
_refine_ls_shift/su_max 0.039
_refine_ls_shift/su_mean 0.002
_refine_ls_structure_factor_coef Fsqd
_refine_ls_weighting_details 'calc w=1/[\s^2^(Fo^2^)+(0.1072P)^2^+13.2128P] where P=(Fo^2^+2Fc^2^)/3'
_refine_ls_weighting_scheme calc
_refine_ls_wR_factor_gt 0.1684
_refine_ls_wR_factor_ref 0.1948
_reflns_number_gt 4383
_reflns_number_total 6503
_reflns_threshold_expression >2sigma(I)
_cod_data_source_file b400064a.txt
_cod_data_source_block jmwkl3
_cod_depositor_comments
;
The following automatic conversions were performed:
'_exptl_absorpt_correction_type' value 'Analytical' changed to
'analytical' according to
'/home/saulius/struct/CIF-dictionaries/cif_core.dic' dictionary named
'cif_core.dic' version 2.4.1 from 2010-06-29.

Automatic conversion script
Id: cif_fix_enum 1527 2010-12-29 10:47:43Z saulius 
;
_cod_original_sg_symbol_H-M C2/c
_cod_original_formula_sum 'C38 H34 Cu N4 O11.50 P2'
_cod_database_code 7204833

loop_
_symmetry_equiv_pos_as_xyz
'x, y, z'
'-x, y, -z+1/2'
'x+1/2, y+1/2, z'
'-x+1/2, y+1/2, -z+1/2'
'-x, -y, -z'
'x, -y, z-1/2'
'-x+1/2, -y+1/2, -z'
'x+1/2, -y+1/2, z-1/2'

loop_
_atom_site_label
_atom_site_type_symbol
_atom_site_fract_x
_atom_site_fract_y
_atom_site_fract_z
_atom_site_U_iso_or_equiv
_atom_site_adp_type
_atom_site_occupancy
_atom_site_symmetry_multiplicity
_atom_site_calc_flag
_atom_site_refinement_flags
_atom_site_disorder_assembly
_atom_site_disorder_group
C14 C 0.4097(2) 0.3377(6) 0.4315(2) 0.0501(14) Uani 1 1 d . . .
H14 H 0.3796 0.3657 0.4078 0.060 Uiso 1 1 calc R . .
C33 C 0.3904(2) 0.6188(9) 0.2754(3) 0.073(2) Uani 1 1 d . . .
C34 C 0.4063(4) 0.5036(10) 0.2646(4) 0.113(3) Uani 1 1 d . . .
H34 H 0.3862 0.4330 0.2478 0.136 Uiso 1 1 calc R . .
C35 C 0.4539(6) 0.4912(16) 0.2792(6) 0.157(6) Uani 1 1 d . . .
H35 H 0.4655 0.4150 0.2714 0.189 Uiso 1 1 calc R . .
C36 C 0.4808(5) 0.598(2) 0.3048(7) 0.186(8) Uani 1 1 d . . .
H36 H 0.5121 0.5898 0.3161 0.223 Uiso 1 1 calc R . .
C37 C 0.4672(5) 0.711(2) 0.3155(6) 0.201(8) Uani 1 1 d . . .
H37 H 0.4874 0.7814 0.3320 0.241 Uiso 1 1 calc R . .
C38 C 0.4212(3) 0.7195(14) 0.3007(4) 0.139(5) Uani 1 1 d . . .
H38 H 0.4106 0.7977 0.3084 0.167 Uiso 1 1 calc R . .
C39 C 0.3410(2) 0.6382(6) 0.2587(2) 0.0574(15) Uani 1 1 d . . .
H39A H 0.3223 0.6101 0.2199 0.069 Uiso 1 1 calc R . .
H39B H 0.3356 0.7322 0.2601 0.069 Uiso 1 1 calc R . .
O7 O 0.27865(17) 0.2761(5) 0.20564(18) 0.0617(12) Uani 1 1 d . . .
O8 O 0.31526(18) 0.9784(5) 0.2892(2) 0.0674(12) Uani 1 1 d . . .
O9 O 0.38121(18) 1.1731(6) 0.3132(3) 0.0940(18) Uani 1 1 d . . .
O10 O 0.3475(4) 1.1414(11) 0.1903(5) 0.242(6) Uani 1 1 d . . .
H3A H 0.251(2) -0.115(6) 0.352(3) 0.07(2) Uiso 1 1 d . . .
H7A H 0.259(3) 0.259(9) 0.211(4) 0.11(4) Uiso 1 1 d . . .
H7B H 0.302(3) 0.339(10) 0.244(4) 0.15(4) Uiso 1 1 d . . .
H8A H 0.287(2) 0.999(7) 0.278(3) 0.07(2) Uiso 1 1 d . . .
H8B H 0.322(2) 0.928(7) 0.326(3) 0.08(2) Uiso 1 1 d . . .
H9B H 0.357(5) 1.142(15) 0.315(6) 0.22(7) Uiso 1 1 d . . .
H4A H 0.345(2) 0.677(7) 0.371(3) 0.07(2) Uiso 1 1 d . . .
C2 C 0.29651(17) 0.2383(5) 0.3736(2) 0.0449(12) Uani 1 1 d . . .
H2 H 0.3096 0.1871 0.3567 0.054 Uiso 1 1 calc R . .
C3 C 0.25729(19) 0.3120(6) 0.3391(2) 0.0548(15) Uani 1 1 d . . .
H3 H 0.2454 0.3123 0.3003 0.066 Uiso 1 1 calc R . .
C4 C 0.23666(19) 0.3833(6) 0.3626(3) 0.0555(15) Uani 1 1 d . . .
H4 H 0.2101 0.4319 0.3400 0.067 Uiso 1 1 calc R . .
C5 C 0.25562(17) 0.3834(5) 0.4212(3) 0.0486(14) Uani 1 1 d . . .
C6 C 0.2358(2) 0.4530(6) 0.4492(3) 0.0622(17) Uani 1 1 d . . .
H6 H 0.2090 0.5022 0.4282 0.075 Uiso 1 1 calc R . .
C7 C 0.2548(2) 0.4494(6) 0.5053(3) 0.0649(18) Uani 1 1 d . . .
H7 H 0.2405 0.4952 0.5223 0.078 Uiso 1 1 calc R . .
C8 C 0.2967(2) 0.3764(6) 0.5404(3) 0.0555(15) Uani 1 1 d . . .
C9 C 0.3182(3) 0.3692(7) 0.5983(3) 0.0717(19) Uani 1 1 d . . .
H9 H 0.3062 0.4153 0.6178 0.086 Uiso 1 1 calc R . .
C10 C 0.3567(3) 0.2949(7) 0.6267(3) 0.074(2) Uani 1 1 d . . .
H10 H 0.3711 0.2894 0.6657 0.089 Uiso 1 1 calc R . .
C11 C 0.3750(2) 0.2257(6) 0.5970(2) 0.0604(16) Uani 1 1 d . . .
H11 H 0.4013 0.1738 0.6171 0.072 Uiso 1 1 calc R . .
C12 C 0.31700(18) 0.3068(5) 0.5133(2) 0.0424(12) Uani 1 1 d . . .
C13 C 0.29589(17) 0.3108(5) 0.4529(2) 0.0401(12) Uani 1 1 d . . .
C15 C 0.4456(2) 0.3997(6) 0.4279(3) 0.0588(16) Uani 1 1 d . . .
H15 H 0.4394 0.4680 0.4023 0.071 Uiso 1 1 calc R . .
C16 C 0.4898(2) 0.3600(7) 0.4621(3) 0.0656(18) Uani 1 1 d . . .
H16 H 0.5139 0.4007 0.4599 0.079 Uiso 1 1 calc R . .
C17 C 0.49891(18) 0.2571(6) 0.5009(2) 0.0520(14) Uani 1 1 d . . .
C18 C 0.5443(2) 0.2045(7) 0.5383(3) 0.0655(18) Uani 1 1 d . . .
H18 H 0.5699 0.2414 0.5381 0.079 Uiso 1 1 calc R . .
C19 C 0.55053(19) 0.1037(7) 0.5735(3) 0.0625(17) Uani 1 1 d . . .
H19 H 0.5802 0.0723 0.5972 0.075 Uiso 1 1 calc R . .
C20 C 0.51176(19) 0.0437(6) 0.5749(2) 0.0541(15) Uani 1 1 d . . .
C21 C 0.5153(2) -0.0619(7) 0.6096(3) 0.0635(17) Uani 1 1 d . . .
H21 H 0.5441 -0.0974 0.6346 0.076 Uiso 1 1 calc R . .
C22 C 0.4761(2) -0.1130(7) 0.6068(3) 0.0706(19) Uani 1 1 d . . .
H22 H 0.4782 -0.1837 0.6298 0.085 Uiso 1 1 calc R . .
C23 C 0.4329(2) -0.0595(6) 0.5695(3) 0.0588(15) Uani 1 1 d . . .
H23 H 0.4066 -0.0956 0.5679 0.071 Uiso 1 1 calc R . .
C24 C 0.46742(16) 0.0940(5) 0.5385(2) 0.0434(13) Uani 1 1 d . . .
C25 C 0.46094(17) 0.2010(5) 0.5016(2) 0.0411(12) Uani 1 1 d . . .
C27 C 0.3373(3) -0.2834(7) 0.5499(3) 0.0729(19) Uani 1 1 d . . .
H27 H 0.3151 -0.2254 0.5490 0.088 Uiso 1 1 calc R . .
C28 C 0.3716(4) -0.3275(10) 0.6007(3) 0.105(3) Uani 1 1 d . . .
H28 H 0.3728 -0.3000 0.6340 0.126 Uiso 1 1 calc R . .
C29 C 0.4044(3) -0.4127(11) 0.6023(4) 0.108(3) Uani 1 1 d . . .
H29 H 0.4279 -0.4432 0.6368 0.129 Uiso 1 1 calc R . .
C30 C 0.4029(3) -0.4523(8) 0.5542(4) 0.088(3) Uani 1 1 d . . .
H30 H 0.4252 -0.5102 0.5557 0.105 Uiso 1 1 calc R . .
C30' C 0.3346(2) -0.3228(6) 0.5000(3) 0.0521(14) Uani 1 1 d . . .
C31 C 0.3681(2) -0.4074(6) 0.5021(3) 0.0620(16) Uani 1 1 d . . .
H31 H 0.3675 -0.4342 0.4691 0.074 Uiso 1 1 calc R . .
C32 C 0.29707(19) -0.2724(6) 0.4445(3) 0.0544(14) Uani 1 1 d . . .
H32A H 0.2697 -0.2551 0.4477 0.065 Uiso 1 1 calc R . .
H32B H 0.2893 -0.3411 0.4163 0.065 Uiso 1 1 calc R . .
N1 N 0.31604(13) 0.2372(4) 0.42881(16) 0.0366(9) Uani 1 1 d . . .
N2 N 0.35603(15) 0.2326(4) 0.54157(17) 0.0449(11) Uani 1 1 d . . .
N3 N 0.41688(13) 0.2396(4) 0.46773(16) 0.0400(10) Uani 1 1 d . . .
N4 N 0.42867(14) 0.0420(5) 0.53615(18) 0.0468(11) Uani 1 1 d . . .
O1 O 0.33425(12) -0.0288(3) 0.46900(14) 0.0452(9) Uani 1 1 d . . .
O2 O 0.33962(12) -0.1584(4) 0.39207(15) 0.0475(9) Uani 1 1 d . . .
O3 O 0.26429(13) -0.0614(4) 0.37688(17) 0.0515(10) Uani 1 1 d . . .
O4 O 0.35237(13) 0.6042(4) 0.36262(15) 0.0504(10) Uani 1 1 d . . .
O5 O 0.27167(13) 0.5912(4) 0.27854(16) 0.0573(10) Uani 1 1 d . . .
O6 O 0.33115(13) 0.4078(4) 0.30140(16) 0.0535(10) Uani 1 1 d . . .
P1 P 0.31210(4) -0.12331(13) 0.42027(5) 0.0389(3) Uani 1 1 d . . .
P2 P 0.32098(5) 0.55254(14) 0.30053(5) 0.0439(4) Uani 1 1 d . . .
Cu1 Cu 0.37078(2) 0.13223(7) 0.48125(3) 0.0388(2) Uani 1 1 d . . .

loop_
_atom_site_aniso_label
_atom_site_aniso_U_11
_atom_site_aniso_U_22
_atom_site_aniso_U_33
_atom_site_aniso_U_23
_atom_site_aniso_U_13
_atom_site_aniso_U_12
C14 0.050(3) 0.055(4) 0.045(3) 0.001(3) 0.024(3) -0.005(3)
C33 0.069(4) 0.112(6) 0.047(3) 0.012(4) 0.035(3) 0.012(5)
C34 0.129(8) 0.115(8) 0.139(8) 0.051(6) 0.100(7) 0.050(6)
C35 0.189(15) 0.174(14) 0.180(14) 0.050(11) 0.146(13) 0.074(11)
C36 0.104(10) 0.29(2) 0.157(13) -0.018(14) 0.057(9) 0.060(13)
C37 0.101(9) 0.33(2) 0.193(14) -0.113(15) 0.085(10) -0.050(12)
C38 0.082(6) 0.236(14) 0.108(7) -0.075(8) 0.055(6) -0.040(8)
C39 0.064(4) 0.060(4) 0.046(3) 0.009(3) 0.025(3) 0.010(3)
O7 0.051(3) 0.066(3) 0.052(2) 0.008(2) 0.012(2) -0.007(2)
O8 0.066(3) 0.070(3) 0.071(3) 0.015(2) 0.037(3) 0.011(3)
O9 0.055(3) 0.082(4) 0.115(4) 0.004(3) 0.019(3) 0.016(3)
O10 0.338(15) 0.198(10) 0.340(15) -0.078(9) 0.283(14) -0.065(9)
C2 0.040(3) 0.050(3) 0.045(3) 0.000(3) 0.021(2) -0.002(3)
C3 0.044(3) 0.060(4) 0.049(3) 0.006(3) 0.014(3) -0.007(3)
C4 0.038(3) 0.051(4) 0.068(4) 0.014(3) 0.019(3) 0.001(3)
C5 0.037(3) 0.037(3) 0.077(4) 0.001(3) 0.031(3) -0.003(2)
C6 0.058(4) 0.048(4) 0.095(5) -0.001(4) 0.048(4) 0.004(3)
C7 0.073(4) 0.034(3) 0.120(6) -0.008(4) 0.072(5) -0.001(3)
C8 0.077(4) 0.040(3) 0.075(4) -0.007(3) 0.057(4) -0.011(3)
C9 0.107(6) 0.062(4) 0.079(5) -0.017(4) 0.072(5) -0.012(4)
C10 0.116(6) 0.074(5) 0.049(4) -0.016(4) 0.053(4) -0.025(5)
C11 0.071(4) 0.061(4) 0.042(3) -0.004(3) 0.022(3) -0.007(3)
C12 0.050(3) 0.035(3) 0.052(3) -0.002(2) 0.031(3) -0.007(2)
C13 0.036(3) 0.035(3) 0.051(3) -0.002(2) 0.022(2) -0.006(2)
C15 0.061(4) 0.059(4) 0.060(4) 0.004(3) 0.033(3) -0.011(3)
C16 0.063(4) 0.066(4) 0.079(4) -0.019(4) 0.044(4) -0.028(4)
C17 0.042(3) 0.057(4) 0.056(3) -0.014(3) 0.023(3) -0.012(3)
C18 0.040(3) 0.082(5) 0.073(4) -0.019(4) 0.027(3) -0.010(3)
C19 0.032(3) 0.077(5) 0.068(4) -0.018(4) 0.016(3) 0.003(3)
C20 0.043(3) 0.058(4) 0.050(3) -0.013(3) 0.015(3) 0.005(3)
C21 0.046(3) 0.065(4) 0.056(4) 0.004(3) 0.007(3) 0.013(3)
C22 0.063(4) 0.069(5) 0.060(4) 0.020(3) 0.015(3) 0.011(4)
C23 0.051(3) 0.055(4) 0.061(4) 0.015(3) 0.021(3) 0.003(3)
C24 0.033(3) 0.050(3) 0.044(3) -0.012(2) 0.015(2) -0.005(2)
C25 0.039(3) 0.047(3) 0.040(3) -0.008(2) 0.021(2) -0.003(2)
C27 0.107(6) 0.053(4) 0.074(5) 0.005(4) 0.056(4) -0.006(4)
C28 0.146(9) 0.100(7) 0.061(5) 0.012(5) 0.043(6) -0.036(6)
C29 0.097(7) 0.107(8) 0.081(6) 0.042(6) 0.014(5) -0.022(6)
C30 0.064(5) 0.079(5) 0.115(7) 0.043(5) 0.039(5) -0.001(4)
C30' 0.059(4) 0.042(3) 0.065(4) 0.004(3) 0.037(3) -0.007(3)
C31 0.066(4) 0.043(3) 0.086(5) 0.009(3) 0.045(4) -0.003(3)
C32 0.051(3) 0.046(3) 0.068(4) 0.002(3) 0.031(3) -0.005(3)
N1 0.036(2) 0.039(2) 0.037(2) -0.0019(19) 0.0191(18) -0.0049(19)
N2 0.054(3) 0.046(3) 0.036(2) -0.004(2) 0.023(2) -0.011(2)
N3 0.037(2) 0.044(3) 0.038(2) -0.001(2) 0.0182(19) -0.002(2)
N4 0.039(2) 0.050(3) 0.048(3) 0.002(2) 0.019(2) 0.001(2)
O1 0.048(2) 0.042(2) 0.0421(19) -0.0037(16) 0.0190(17) -0.0051(17)
O2 0.044(2) 0.049(2) 0.052(2) -0.0058(18) 0.0257(17) 0.0022(17)
O3 0.041(2) 0.050(2) 0.051(2) -0.006(2) 0.0132(19) 0.0034(19)
O4 0.056(2) 0.048(2) 0.038(2) -0.0006(18) 0.0159(18) 0.0122(19)
O5 0.045(2) 0.058(3) 0.059(2) 0.001(2) 0.0178(19) 0.0068(19)
O6 0.061(2) 0.040(2) 0.052(2) -0.0021(18) 0.0229(19) 0.0054(18)
P1 0.0353(6) 0.0376(7) 0.0428(7) -0.0010(6) 0.0183(6) -0.0015(6)
P2 0.0465(8) 0.0430(8) 0.0373(7) 0.0013(6) 0.0167(6) 0.0041(6)
Cu1 0.0340(4) 0.0422(4) 0.0384(4) 0.0023(3) 0.0165(3) 0.0007(3)

loop_
_atom_type_symbol
_atom_type_description
_atom_type_scat_dispersion_real
_atom_type_scat_dispersion_imag
_atom_type_scat_source
C C 0.0181 0.0091 'International Tables Vol C Tables 4.2.6.8 and 6.1.1.4'
H H 0.0000 0.0000 'International Tables Vol C Tables 4.2.6.8 and 6.1.1.4'
N N 0.0311 0.0180 'International Tables Vol C Tables 4.2.6.8 and 6.1.1.4'
O O 0.0492 0.0322 'International Tables Vol C Tables 4.2.6.8 and 6.1.1.4'
P P 0.2955 0.4335 'International Tables Vol C Tables 4.2.6.8 and 6.1.1.4'
Cu Cu -1.9646 0.5888 'International Tables Vol C Tables 4.2.6.8 and 6.1.1.4'

loop_
_geom_angle_atom_site_label_1
_geom_angle_atom_site_label_2
_geom_angle_atom_site_label_3
_geom_angle
_geom_angle_site_symmetry_1
_geom_angle_site_symmetry_3
_geom_angle_publ_flag
N3 C14 C15 122.5(5) . . ?
N3 C14 H14 118.7 . . ?
C15 C14 H14 118.7 . . ?
C38 C33 C34 118.0(8) . . ?
C38 C33 C39 119.8(8) . . ?
C34 C33 C39 122.1(8) . . ?
C33 C34 C35 120.3(11) . . ?
C33 C34 H34 119.9 . . ?
C35 C34 H34 119.9 . . ?
C36 C35 C34 115.7(13) . . ?
C36 C35 H35 122.2 . . ?
C34 C35 H35 122.2 . . ?
C37 C36 C35 126.4(16) . . ?
C37 C36 H36 116.8 . . ?
C35 C36 H36 116.8 . . ?
C36 C37 C38 116.3(15) . . ?
C36 C37 H37 121.9 . . ?
C38 C37 H37 121.9 . . ?
C33 C38 C37 123.3(13) . . ?
C33 C38 H38 118.4 . . ?
C37 C38 H38 118.4 . . ?
C33 C39 P2 116.0(4) . . ?
C33 C39 H39A 108.3 . . ?
P2 C39 H39A 108.3 . . ?
C33 C39 H39B 108.3 . . ?
P2 C39 H39B 108.3 . . ?
H39A C39 H39B 107.4 . . ?
H7A O7 H7B 103(8) . . ?
H8A O8 H8B 98(6) . . ?
N1 C2 C3 123.3(5) . . ?
N1 C2 H2 118.3 . . ?
C3 C2 H2 118.3 . . ?
C4 C3 C2 119.4(5) . . ?
C4 C3 H3 120.3 . . ?
C2 C3 H3 120.3 . . ?
C3 C4 C5 119.4(5) . . ?
C3 C4 H4 120.3 . . ?
C5 C4 H4 120.3 . . ?
C13 C5 C4 117.7(5) . . ?
C13 C5 C6 119.0(6) . . ?
C4 C5 C6 123.2(6) . . ?
C7 C6 C5 121.3(6) . . ?
C7 C6 H6 119.3 . . ?
C5 C6 H6 119.3 . . ?
C6 C7 C8 122.0(6) . . ?
C6 C7 H7 119.0 . . ?
C8 C7 H7 119.0 . . ?
C9 C8 C12 117.5(6) . . ?
C9 C8 C7 125.0(6) . . ?
C12 C8 C7 117.5(6) . . ?
C10 C9 C8 119.8(6) . . ?
C10 C9 H9 120.1 . . ?
C8 C9 H9 120.1 . . ?
C9 C10 C11 120.1(6) . . ?
C9 C10 H10 120.0 . . ?
C11 C10 H10 120.0 . . ?
N2 C11 C10 121.9(6) . . ?
N2 C11 H11 119.0 . . ?
C10 C11 H11 119.0 . . ?
N2 C12 C8 123.1(5) . . ?
N2 C12 C13 117.2(5) . . ?
C8 C12 C13 119.7(5) . . ?
N1 C13 C5 122.4(5) . . ?
N1 C13 C12 117.1(4) . . ?
C5 C13 C12 120.4(5) . . ?
C16 C15 C14 119.6(6) . . ?
C16 C15 H15 120.2 . . ?
C14 C15 H15 120.2 . . ?
C15 C16 C17 119.8(5) . . ?
C15 C16 H16 120.1 . . ?
C17 C16 H16 120.1 . . ?
C25 C17 C16 116.7(5) . . ?
C25 C17 C18 118.6(6) . . ?
C16 C17 C18 124.6(6) . . ?
C19 C18 C17 121.6(6) . . ?
C19 C18 H18 119.2 . . ?
C17 C18 H18 119.2 . . ?
C18 C19 C20 120.8(6) . . ?
C18 C19 H19 119.6 . . ?
C20 C19 H19 119.6 . . ?
C21 C20 C24 117.8(5) . . ?
C21 C20 C19 124.2(6) . . ?
C24 C20 C19 118.0(6) . . ?
C22 C21 C20 119.3(5) . . ?
C22 C21 H21 120.3 . . ?
C20 C21 H21 120.3 . . ?
C21 C22 C23 120.3(6) . . ?
C21 C22 H22 119.8 . . ?
C23 C22 H22 119.8 . . ?
N4 C23 C22 121.5(6) . . ?
N4 C23 H23 119.3 . . ?
C22 C23 H23 119.3 . . ?
N4 C24 C20 122.2(5) . . ?
N4 C24 C25 116.7(4) . . ?
C20 C24 C25 121.2(5) . . ?
N3 C25 C17 123.9(5) . . ?
N3 C25 C24 116.2(4) . . ?
C17 C25 C24 119.8(5) . . ?
C28 C27 C30' 121.5(8) . . ?
C28 C27 H27 119.2 . . ?
C30' C27 H27 119.2 . . ?
C27 C28 C29 119.4(9) . . ?
C27 C28 H28 120.3 . . ?
C29 C28 H28 120.3 . . ?
C30 C29 C28 120.3(8) . . ?
C30 C29 H29 119.9 . . ?
C28 C29 H29 119.9 . . ?
C29 C30 C31 120.7(8) . . ?
C29 C30 H30 119.6 . . ?
C31 C30 H30 119.6 . . ?
C27 C30' C31 118.5(6) . . ?
C27 C30' C32 121.1(6) . . ?
C31 C30' C32 120.4(6) . . ?
C30' C31 C30 119.5(7) . . ?
C30' C31 H31 120.3 . . ?
C30 C31 H31 120.3 . . ?
C30' C32 P1 114.1(4) . . ?
C30' C32 H32A 108.7 . . ?
P1 C32 H32A 108.7 . . ?
C30' C32 H32B 108.7 . . ?
P1 C32 H32B 108.7 . . ?
H32A C32 H32B 107.6 . . ?
C2 N1 C13 117.6(4) . . ?
C2 N1 Cu1 126.4(3) . . ?
C13 N1 Cu1 115.9(3) . . ?
C11 N2 C12 117.6(5) . . ?
C11 N2 Cu1 132.7(4) . . ?
C12 N2 Cu1 109.4(3) . . ?
C14 N3 C25 117.4(4) . . ?
C14 N3 Cu1 130.3(4) . . ?
C25 N3 Cu1 112.3(3) . . ?
C23 N4 C24 118.9(5) . . ?
C23 N4 Cu1 127.4(4) . . ?
C24 N4 Cu1 113.7(4) . . ?
P1 O1 Cu1 132.3(2) . . ?
P1 O3 H3A 107(5) . . ?
P2 O4 H4A 117(5) . . ?
P2 O6 H7B 114(3) . . ?
O2 P1 O1 116.5(2) . . ?
O2 P1 O3 110.7(2) . . ?
O1 P1 O3 106.8(2) . . ?
O2 P1 C32 109.7(2) . . ?
O1 P1 C32 108.0(2) . . ?
O3 P1 C32 104.3(2) . . ?
O5 P2 O6 117.1(2) . . ?
O5 P2 O4 111.2(2) . . ?
O6 P2 O4 106.3(2) . . ?
O5 P2 C39 107.0(3) . . ?
O6 P2 C39 109.2(3) . . ?
O4 P2 C39 105.4(3) . . ?
O1 Cu1 N1 92.80(15) . . ?
O1 Cu1 N4 92.14(17) . . ?
N1 Cu1 N4 174.93(18) . . ?
O1 Cu1 N3 149.67(16) . . ?
N1 Cu1 N3 95.14(16) . . ?
N4 Cu1 N3 81.11(17) . . ?
O1 Cu1 N2 99.50(15) . . ?
N1 Cu1 N2 80.15(16) . . ?
N4 Cu1 N2 97.93(18) . . ?
N3 Cu1 N2 110.69(16) . . ?

loop_
_geom_bond_atom_site_label_1
_geom_bond_atom_site_label_2
_geom_bond_distance
_geom_bond_site_symmetry_2
_geom_bond_publ_flag
C14 N3 1.335(7) . ?
C14 C15 1.392(8) . ?
C14 H14 0.9300 . ?
C33 C38 1.364(12) . ?
C33 C34 1.368(11) . ?
C33 C39 1.486(9) . ?
C34 C35 1.432(15) . ?
C34 H34 0.9300 . ?
C35 C36 1.353(19) . ?
C35 H35 0.9300 . ?
C36 C37 1.31(2) . ?
C36 H36 0.9300 . ?
C37 C38 1.379(14) . ?
C37 H37 0.9300 . ?
C38 H38 0.9300 . ?
C39 P2 1.797(6) . ?
C39 H39A 0.9700 . ?
C39 H39B 0.9700 . ?
O7 H7A 0.74(9) . ?
O7 H7B 1.13(11) . ?
O8 H8A 0.85(7) . ?
O8 H8B 1.04(7) . ?
O9 H9B 0.88(13) . ?
C2 N1 1.315(6) . ?
C2 C3 1.390(7) . ?
C2 H2 0.9300 . ?
C3 C4 1.351(8) . ?
C3 H3 0.9300 . ?
C4 C5 1.399(8) . ?
C4 H4 0.9300 . ?
C5 C13 1.392(7) . ?
C5 C6 1.416(8) . ?
C6 C7 1.337(9) . ?
C6 H6 0.9300 . ?
C7 C8 1.445(9) . ?
C7 H7 0.9300 . ?
C8 C9 1.379(9) . ?
C8 C12 1.408(7) . ?
C9 C10 1.351(10) . ?
C9 H9 0.9300 . ?
C10 C11 1.413(9) . ?
C10 H10 0.9300 . ?
C11 N2 1.324(7) . ?
C11 H11 0.9300 . ?
C12 N2 1.362(7) . ?
C12 C13 1.438(7) . ?
C13 N1 1.365(6) . ?
C15 C16 1.356(8) . ?
C15 H15 0.9300 . ?
C16 C17 1.404(9) . ?
C16 H16 0.9300 . ?
C17 C25 1.392(7) . ?
C17 C18 1.445(8) . ?
C18 C19 1.342(9) . ?
C18 H18 0.9300 . ?
C19 C20 1.441(8) . ?
C19 H19 0.9300 . ?
C20 C21 1.392(9) . ?
C20 C24 1.406(7) . ?
C21 C22 1.367(9) . ?
C21 H21 0.9300 . ?
C22 C23 1.397(8) . ?
C22 H22 0.9300 . ?
C23 N4 1.330(7) . ?
C23 H23 0.9300 . ?
C24 N4 1.362(6) . ?
C24 C25 1.418(7) . ?
C25 N3 1.349(6) . ?
C27 C28 1.367(11) . ?
C27 C30' 1.378(8) . ?
C27 H27 0.9300 . ?
C28 C29 1.372(13) . ?
C28 H28 0.9300 . ?
C29 C30 1.348(12) . ?
C29 H29 0.9300 . ?
C30 C31 1.393(10) . ?
C30 H30 0.9300 . ?
C30' C31 1.381(8) . ?
C30' C32 1.501(8) . ?
C31 H31 0.9300 . ?
C32 P1 1.809(6) . ?
C32 H32A 0.9700 . ?
C32 H32B 0.9700 . ?
N1 Cu1 1.980(4) . ?
N2 Cu1 2.181(4) . ?
N3 Cu1 2.051(4) . ?
N4 Cu1 1.986(4) . ?
O1 P1 1.502(4) . ?
O1 Cu1 1.957(3) . ?
O2 P1 1.496(4) . ?
O3 P1 1.571(4) . ?
O3 H3A 0.80(6) . ?
O4 P2 1.578(4) . ?
O4 H4A 0.83(7) . ?
O5 P2 1.493(4) . ?
O6 P2 1.497(4) . ?
O6 H7B 1.55(11) . ?

loop_
_geom_torsion_atom_site_label_1
_geom_torsion_atom_site_label_2
_geom_torsion_atom_site_label_3
_geom_torsion_atom_site_label_4
_geom_torsion
_geom_torsion_site_symmetry_1
_geom_torsion_site_symmetry_2
_geom_torsion_site_symmetry_3
_geom_torsion_site_symmetry_4
_geom_torsion_publ_flag
C38 C33 C34 C35 -0.7(13) . . . . ?
C39 C33 C34 C35 177.2(8) . . . . ?
C33 C34 C35 C36 1.7(19) . . . . ?
C34 C35 C36 C37 -3(3) . . . . ?
C35 C36 C37 C38 3(3) . . . . ?
C34 C33 C38 C37 0.5(16) . . . . ?
C39 C33 C38 C37 -177.4(11) . . . . ?
C36 C37 C38 C33 -1(2) . . . . ?
C38 C33 C39 P2 -107.8(8) . . . . ?
C34 C33 C39 P2 74.4(8) . . . . ?
N1 C2 C3 C4 -2.4(8) . . . . ?
C2 C3 C4 C5 1.1(8) . . . . ?
C3 C4 C5 C13 1.2(8) . . . . ?
C3 C4 C5 C6 -178.7(5) . . . . ?
C13 C5 C6 C7 -0.5(9) . . . . ?
C4 C5 C6 C7 179.3(6) . . . . ?
C5 C6 C7 C8 1.0(9) . . . . ?
C6 C7 C8 C9 179.6(6) . . . . ?
C6 C7 C8 C12 -0.8(9) . . . . ?
C12 C8 C9 C10 -1.3(9) . . . . ?
C7 C8 C9 C10 178.3(6) . . . . ?
C8 C9 C10 C11 0.5(10) . . . . ?
C9 C10 C11 N2 1.1(10) . . . . ?
C9 C8 C12 N2 0.8(8) . . . . ?
C7 C8 C12 N2 -178.8(5) . . . . ?
C9 C8 C12 C13 179.8(5) . . . . ?
C7 C8 C12 C13 0.2(8) . . . . ?
C4 C5 C13 N1 -2.4(7) . . . . ?
C6 C5 C13 N1 177.5(5) . . . . ?
C4 C5 C13 C12 -179.9(5) . . . . ?
C6 C5 C13 C12 0.0(7) . . . . ?
N2 C12 C13 N1 1.6(7) . . . . ?
C8 C12 C13 N1 -177.4(4) . . . . ?
N2 C12 C13 C5 179.3(4) . . . . ?
C8 C12 C13 C5 0.2(7) . . . . ?
N3 C14 C15 C16 0.2(9) . . . . ?
C14 C15 C16 C17 -0.2(9) . . . . ?
C15 C16 C17 C25 0.1(9) . . . . ?
C15 C16 C17 C18 178.4(6) . . . . ?
C25 C17 C18 C19 0.0(9) . . . . ?
C16 C17 C18 C19 -178.3(6) . . . . ?
C17 C18 C19 C20 0.2(9) . . . . ?
C18 C19 C20 C21 179.3(6) . . . . ?
C18 C19 C20 C24 -0.1(9) . . . . ?
C24 C20 C21 C22 0.7(9) . . . . ?
C19 C20 C21 C22 -178.7(6) . . . . ?
C20 C21 C22 C23 -0.2(10) . . . . ?
C21 C22 C23 N4 -0.3(11) . . . . ?
C21 C20 C24 N4 -0.7(8) . . . . ?
C19 C20 C24 N4 178.7(5) . . . . ?
C21 C20 C24 C25 -179.7(5) . . . . ?
C19 C20 C24 C25 -0.2(8) . . . . ?
C16 C17 C25 N3 0.1(8) . . . . ?
C18 C17 C25 N3 -178.3(5) . . . . ?
C16 C17 C25 C24 178.1(5) . . . . ?
C18 C17 C25 C24 -0.3(8) . . . . ?
N4 C24 C25 N3 -0.4(7) . . . . ?
C20 C24 C25 N3 178.6(5) . . . . ?
N4 C24 C25 C17 -178.6(5) . . . . ?
C20 C24 C25 C17 0.4(8) . . . . ?
C30' C27 C28 C29 0.2(12) . . . . ?
C27 C28 C29 C30 0.2(14) . . . . ?
C28 C29 C30 C31 0.2(13) . . . . ?
C28 C27 C30' C31 -0.9(10) . . . . ?
C28 C27 C30' C32 -179.3(6) . . . . ?
C27 C30' C31 C30 1.2(9) . . . . ?
C32 C30' C31 C30 179.6(5) . . . . ?
C29 C30 C31 C30' -0.9(10) . . . . ?
C27 C30' C32 P1 91.0(6) . . . . ?
C31 C30' C32 P1 -87.4(6) . . . . ?
C3 C2 N1 C13 1.3(7) . . . . ?
C3 C2 N1 Cu1 178.3(4) . . . . ?
C5 C13 N1 C2 1.2(7) . . . . ?
C12 C13 N1 C2 178.8(4) . . . . ?
C5 C13 N1 Cu1 -176.1(4) . . . . ?
C12 C13 N1 Cu1 1.4(6) . . . . ?
C10 C11 N2 C12 -1.6(8) . . . . ?
C10 C11 N2 Cu1 -175.1(4) . . . . ?
C8 C12 N2 C11 0.7(8) . . . . ?
C13 C12 N2 C11 -178.4(5) . . . . ?
C8 C12 N2 Cu1 175.6(4) . . . . ?
C13 C12 N2 Cu1 -3.5(5) . . . . ?
C15 C14 N3 C25 0.0(8) . . . . ?
C15 C14 N3 Cu1 -179.8(4) . . . . ?
C17 C25 N3 C14 -0.1(8) . . . . ?
C24 C25 N3 C14 -178.2(5) . . . . ?
C17 C25 N3 Cu1 179.7(4) . . . . ?
C24 C25 N3 Cu1 1.6(5) . . . . ?
C22 C23 N4 C24 0.2(9) . . . . ?
C22 C23 N4 Cu1 -179.4(5) . . . . ?
C20 C24 N4 C23 0.3(8) . . . . ?
C25 C24 N4 C23 179.3(5) . . . . ?
C20 C24 N4 Cu1 179.9(4) . . . . ?
C25 C24 N4 Cu1 -1.1(6) . . . . ?
Cu1 O1 P1 O2 41.0(4) . . . . ?
Cu1 O1 P1 O3 -83.3(3) . . . . ?
Cu1 O1 P1 C32 165.0(3) . . . . ?
C30' C32 P1 O2 82.3(5) . . . . ?
C30' C32 P1 O1 -45.7(5) . . . . ?
C30' C32 P1 O3 -159.0(4) . . . . ?
C33 C39 P2 O5 177.1(5) . . . . ?
C33 C39 P2 O6 -55.2(6) . . . . ?
C33 C39 P2 O4 58.7(6) . . . . ?
P1 O1 Cu1 N1 73.6(3) . . . . ?
P1 O1 Cu1 N4 -107.5(3) . . . . ?
P1 O1 Cu1 N3 -31.5(5) . . . . ?
P1 O1 Cu1 N2 154.1(3) . . . . ?
C2 N1 Cu1 O1 -80.4(4) . . . . ?
C13 N1 Cu1 O1 96.7(3) . . . . ?
C2 N1 Cu1 N4 112.3(19) . . . . ?
C13 N1 Cu1 N4 -71(2) . . . . ?
C2 N1 Cu1 N3 70.3(4) . . . . ?
C13 N1 Cu1 N3 -112.7(3) . . . . ?
C2 N1 Cu1 N2 -179.6(4) . . . . ?
C13 N1 Cu1 N2 -2.5(3) . . . . ?
C23 N4 Cu1 O1 -28.6(5) . . . . ?
C24 N4 Cu1 O1 151.7(4) . . . . ?
C23 N4 Cu1 N1 138.7(18) . . . . ?
C24 N4 Cu1 N1 -41(2) . . . . ?
C23 N4 Cu1 N3 -178.9(5) . . . . ?
C24 N4 Cu1 N3 1.5(4) . . . . ?
C23 N4 Cu1 N2 71.3(5) . . . . ?
C24 N4 Cu1 N2 -108.4(4) . . . . ?
C14 N3 Cu1 O1 99.2(5) . . . . ?
C25 N3 Cu1 O1 -80.6(4) . . . . ?
C14 N3 Cu1 N1 -5.3(5) . . . . ?
C25 N3 Cu1 N1 174.9(3) . . . . ?
C14 N3 Cu1 N4 178.1(5) . . . . ?
C25 N3 Cu1 N4 -1.7(3) . . . . ?
C14 N3 Cu1 N2 -86.7(5) . . . . ?
C25 N3 Cu1 N2 93.5(4) . . . . ?
C11 N2 Cu1 O1 85.9(5) . . . . ?
C12 N2 Cu1 O1 -88.0(3) . . . . ?
C11 N2 Cu1 N1 177.1(5) . . . . ?
C12 N2 Cu1 N1 3.2(3) . . . . ?
C11 N2 Cu1 N4 -7.7(5) . . . . ?
C12 N2 Cu1 N4 178.5(3) . . . . ?
C11 N2 Cu1 N3 -91.1(5) . . . . ?
C12 N2 Cu1 N3 95.0(3) . . . . ?
